data_7021607
loop_
_publ_author_name
'Maurya, Mannar R.'
'Haldar, Chanchal'
'Kumar, Amit'
'Kuznetsov, Maxim L.'
'Avecilla, Fernando'
'Costa Pessoa, Jo\~ao'

_publ_section_title
;
 Vanadium complexes having [VO](2+), [VO](3+) and [VO2](+) cores with
 hydrazones of 2,6-diformyl-4-methylphenol: synthesis, characterization,
 reactivity, and catalytic potential.
;
_journal_issue 33
_journal_name_full 'Dalton transactions (Cambridge, England : 2003)'
_journal_page_first 11941
_journal_page_last 11962
_journal_paper_doi 10.1039/c3dt50469g
_journal_volume 42
_journal_year 2013
_chemical_formula_moiety 'C25 H25 N4 O6 V, 2(C H4 O)'
_chemical_formula_sum 'C27 H33 N4 O8 V'
_chemical_formula_weight 592.51
_chemical_name_systematic
;
?
;
_space_group_IT_number 2
_symmetry_cell_setting triclinic
_symmetry_space_group_name_Hall '-P 1'
_symmetry_space_group_name_H-M 'P -1'
_atom_sites_solution_hydrogens geom
_atom_sites_solution_primary direct
_atom_sites_solution_secondary difmap
_audit_creation_method SHELXL-97
_cell_angle_alpha 64.434(2)
_cell_angle_beta 86.071(2)
_cell_angle_gamma 84.930(2)
_cell_formula_units_Z 2
_cell_length_a 7.9044(2)
_cell_length_b 13.4380(4)
_cell_length_c 14.3137(4)
_cell_measurement_reflns_used 4380
_cell_measurement_temperature 100(2)
_cell_measurement_theta_max 49549
_cell_measurement_theta_min 5177
_cell_volume 1365.38(7)
_computing_cell_refinement 'SAINT V7.68A (Bruker: Madison, 2009 ) in Apex2 suite.'
_computing_data_collection 'Apex2, Bruker Instrument Service v2010, 1-2'
_computing_data_reduction 'SAINT and XPREP Version 2008/2 (Sheldrick, Bruker AXS Inc.)'
_computing_molecular_graphics 'Bruker SHELXTL'
_computing_publication_material 'Bruker SHELXTL'
_computing_structure_refinement 'XL Version 2008/4 (George M. Sheldrick, Acta Cryst. (2008). A64, 112-122)'
_computing_structure_solution 'XS Version 2008/1 (George M. Sheldrick, Acta Cryst. (2008). A64, 112-122)'
_diffrn_ambient_temperature 100(2)
_diffrn_measured_fraction_theta_full 0.994
_diffrn_measured_fraction_theta_max 0.994
_diffrn_measurement_device_type 'CCD area detector'
_diffrn_measurement_method 'phi and omega scans'
_diffrn_radiation_monochromator graphite
_diffrn_radiation_source 'fine-focus sealed tube'
_diffrn_radiation_type MoK\a
_diffrn_radiation_wavelength 0.71073
_diffrn_reflns_av_R_equivalents 0.0574
_diffrn_reflns_av_sigmaI/netI 0.0417
_diffrn_reflns_limit_h_max 9
_diffrn_reflns_limit_h_min -9
_diffrn_reflns_limit_k_max 16
_diffrn_reflns_limit_k_min -16
_diffrn_reflns_limit_l_max 17
_diffrn_reflns_limit_l_min -17
_diffrn_reflns_number 29831
_diffrn_reflns_theta_full 25.15
_diffrn_reflns_theta_max 25.15
_diffrn_reflns_theta_min 1.58
_exptl_absorpt_coefficient_mu 0.420
_exptl_absorpt_correction_T_max 0.9651
_exptl_absorpt_correction_T_min 0.9095
_exptl_absorpt_correction_type multi-scan
_exptl_absorpt_process_details 'North et al., 1968'
_exptl_crystal_colour yellow
_exptl_crystal_density_diffrn 1.441
_exptl_crystal_density_method 'not measured'
_exptl_crystal_description prism
_exptl_crystal_F_000 620
_exptl_crystal_size_max 0.23
_exptl_crystal_size_mid 0.17
_exptl_crystal_size_min 0.09
_refine_diff_density_max 0.707
_refine_diff_density_min -0.403
_refine_diff_density_rms 0.111
_refine_ls_extinction_method none
_refine_ls_goodness_of_fit_ref 1.128
_refine_ls_hydrogen_treatment mixed
_refine_ls_matrix_type full
_refine_ls_number_parameters 465
_refine_ls_number_reflns 4862
_refine_ls_number_restraints 0
_refine_ls_restrained_S_all 1.128
_refine_ls_R_factor_all 0.0560
_refine_ls_R_factor_gt 0.0381
_refine_ls_shift/su_max 0.001
_refine_ls_shift/su_mean 0.000
_refine_ls_structure_factor_coef Fsqd
_refine_ls_weighting_details 'calc w=1/[\s^2^(Fo^2^)+(0.0671P)^2^+0.4169P] where P=(Fo^2^+2Fc^2^)/3'
_refine_ls_weighting_scheme calc
_refine_ls_wR_factor_gt 0.1010
_refine_ls_wR_factor_ref 0.1250
_reflns_number_gt 3858
_reflns_number_total 4862
_reflns_threshold_expression >2sigma(I)
_cod_data_source_file c3dt50469g.txt
_cod_data_source_block manar133
_cod_depositor_comments
;
The following automatic conversions were performed:

'_symmetry_cell_setting' value 'Triclinic' changed to 'triclinic'
according to /home/saulius/struct/CIF-dictionaries/cif_core.dic
dictionary named 'cif_core.dic' version 2.4.2 from 2011-04-26.

Automatic conversion script
Id: cif_fix_values 1891 2012-01-12 08:04:46Z andrius 
;
_cod_original_sg_symbol_Hall -P1
_cod_original_sg_symbol_H-M P-1
_cod_database_code 7021607

loop_
_symmetry_equiv_pos_as_xyz
'x, y, z'
'-x, -y, -z'

loop_
_atom_site_label
_atom_site_type_symbol
_atom_site_fract_x
_atom_site_fract_y
_atom_site_fract_z
_atom_site_U_iso_or_equiv
_atom_site_adp_type
_atom_site_occupancy
_atom_site_symmetry_multiplicity
_atom_site_calc_flag
_atom_site_refinement_flags
V1 V 0.04759(6) 0.76676(4) 0.24392(3) 0.01541(15) Uani 1 1 d .
N1 N 0.1831(3) 1.06272(18) 0.42324(16) 0.0169(5) Uani 1 1 d .
C1 C 0.3940(3) 1.0069(2) 0.6657(2) 0.0174(6) Uani 1 1 d .
O1M O 0.1687(2) 0.65750(15) 0.34142(13) 0.0179(4) Uani 1 1 d .
O1 O 0.1908(2) 0.81325(15) 0.15512(13) 0.0190(4) Uani 1 1 d .
C1M C 0.3444(4) 0.6281(3) 0.3348(2) 0.0230(6) Uani 1 1 d .
H1MC H 0.384(4) 0.599(2) 0.400(3) 0.026(8) Uiso 1 1 d .
H1MB H 0.359(4) 0.570(3) 0.306(3) 0.039(9) Uiso 1 1 d .
H1MA H 0.407(4) 0.693(3) 0.284(2) 0.030(8) Uiso 1 1 d .
N2 N 0.2595(3) 1.0058(2) 0.51803(17) 0.0164(5) Uani 1 1 d .
H2N H 0.272(4) 0.937(3) 0.543(3) 0.038(10) Uiso 1 1 d .
C2 C 0.4136(4) 0.8930(2) 0.7195(2) 0.0210(6) Uani 1 1 d .
H2 H 0.371(4) 0.846(3) 0.698(2) 0.034(9) Uiso 1 1 d .
O2 O 0.0266(2) 0.87855(14) 0.28880(13) 0.0172(4) Uani 1 1 d .
O2M O -0.1673(3) 0.71183(17) 0.36444(15) 0.0196(5) Uani 1 1 d .
H2O H -0.189(4) 0.745(3) 0.388(3) 0.022(10) Uiso 1 1 d .
C2M C -0.1994(5) 0.6014(3) 0.4336(3) 0.0308(7) Uani 1 1 d .
H2MC H -0.184(5) 0.559(3) 0.397(3) 0.050(11) Uiso 1 1 d .
H2MB H -0.115(5) 0.571(3) 0.491(3) 0.048(10) Uiso 1 1 d .
H2MA H -0.313(5) 0.598(3) 0.466(3) 0.042(10) Uiso 1 1 d .
C3 C 0.4979(4) 0.8450(2) 0.8121(2) 0.0234(6) Uani 1 1 d .
H3 H 0.511(4) 0.762(3) 0.852(2) 0.026(8) Uiso 1 1 d .
N3 N -0.1435(3) 0.86834(18) 0.14246(16) 0.0152(5) Uani 1 1 d .
O3 O -0.0675(2) 0.66948(14) 0.20371(13) 0.0167(4) Uani 1 1 d .
O3M O 0.2440(3) 0.76803(16) 0.59786(15) 0.0250(5) Uani 1 1 d .
H3M H 0.1445 0.7522 0.6093 0.037 Uiso 1 1 calc R
C3M C 0.3307(5) 0.7091(3) 0.5442(3) 0.0308(7) Uani 1 1 d .
H3MC H 0.341(5) 0.626(3) 0.591(3) 0.053(11) Uiso 1 1 d .
H3MB H 0.265(5) 0.717(3) 0.490(3) 0.050(11) Uiso 1 1 d .
H3MA H 0.446(5) 0.738(3) 0.522(3) 0.044(10) Uiso 1 1 d .
O4 O 0.2786(2) 1.16818(15) 0.52681(14) 0.0207(4) Uani 1 1 d .
C4 C 0.5636(3) 0.9110(2) 0.8512(2) 0.0206(6) Uani 1 1 d .
H4 H 0.623(4) 0.878(3) 0.910(2) 0.029(8) Uiso 1 1 d .
N4 N -0.2564(3) 0.81467(18) 0.11209(16) 0.0168(5) Uani 1 1 d .
O4M O 0.0645(3) 0.30907(17) 0.37904(18) 0.0367(6) Uani 1 1 d .
H4M H 0.1244 0.2528 0.4108 0.055 Uiso 1 1 calc R
C4M C 0.1649(5) 0.3907(3) 0.3111(3) 0.0495(10) Uani 1 1 d .
H4M1 H 0.1207 0.4611 0.3075 0.074 Uiso 1 1 calc R
H4M2 H 0.1649 0.3919 0.2435 0.074 Uiso 1 1 calc R
H4M3 H 0.2790 0.3759 0.3350 0.074 Uiso 1 1 calc R
C5 C 0.5457(3) 1.0242(2) 0.7984(2) 0.0204(6) Uani 1 1 d .
H5 H 0.580(4) 1.071(2) 0.825(2) 0.025(8) Uiso 1 1 d .
C6 C 0.4612(3) 1.0725(2) 0.7058(2) 0.0184(6) Uani 1 1 d .
H6 H 0.447(4) 1.145(3) 0.672(2) 0.020(8) Uiso 1 1 d .
C7 C 0.3054(3) 1.0665(2) 0.5657(2) 0.0165(6) Uani 1 1 d .
C8 C 0.1428(3) 1.0031(2) 0.3802(2) 0.0171(6) Uani 1 1 d .
H8 H 0.159(4) 0.927(3) 0.409(2) 0.024(8) Uiso 1 1 d .
C9 C 0.0678(3) 1.0556(2) 0.27765(19) 0.0156(6) Uani 1 1 d .
C10 C 0.0588(3) 1.1695(2) 0.2195(2) 0.0172(6) Uani 1 1 d .
H10 H 0.094(4) 1.214(2) 0.250(2) 0.023(8) Uiso 1 1 d .
C11 C -0.0033(3) 1.2204(2) 0.12045(19) 0.0161(6) Uani 1 1 d .
C12 C -0.0693(3) 1.1539(2) 0.0816(2) 0.0169(6) Uani 1 1 d .
H12 H -0.123(4) 1.189(2) 0.015(2) 0.030(8) Uiso 1 1 d .
C13 C -0.0638(3) 1.0386(2) 0.13730(19) 0.0162(6) Uani 1 1 d .
C14 C 0.0130(3) 0.9883(2) 0.23457(19) 0.0148(5) Uani 1 1 d .
C15 C 0.0010(4) 1.3435(2) 0.0575(2) 0.0227(6) Uani 1 1 d .
H15A H -0.0811 1.3807 0.0861 0.034 Uiso 1 1 calc R
H15B H -0.0254 1.3624 -0.0128 0.034 Uiso 1 1 calc R
H15C H 0.1123 1.3659 0.0592 0.034 Uiso 1 1 calc R
C16 C -0.1555(3) 0.9747(2) 0.10073(19) 0.0159(6) Uani 1 1 d .
H16 H -0.240(4) 1.015(2) 0.043(2) 0.025(8) Uiso 1 1 d .
C17 C -0.2070(3) 0.7101(2) 0.15152(19) 0.0158(6) Uani 1 1 d .
C18 C -0.3159(3) 0.6317(2) 0.14089(19) 0.0162(6) Uani 1 1 d .
C19 C -0.4688(4) 0.6701(3) 0.0902(2) 0.0211(6) Uani 1 1 d .
H19 H -0.502(4) 0.742(3) 0.064(2) 0.030(9) Uiso 1 1 d .
C20 C -0.5714(4) 0.5975(3) 0.0809(2) 0.0275(7) Uani 1 1 d .
H20 H -0.681(4) 0.626(3) 0.045(2) 0.036(9) Uiso 1 1 d .
C21 C -0.5236(4) 0.4856(3) 0.1235(2) 0.0274(7) Uani 1 1 d .
H21 H -0.591(4) 0.436(3) 0.117(2) 0.033(8) Uiso 1 1 d .
C22 C -0.3750(4) 0.4461(3) 0.1760(2) 0.0254(7) Uani 1 1 d .
H22 H -0.341(4) 0.375(3) 0.201(2) 0.026(8) Uiso 1 1 d .
C23 C -0.2710(4) 0.5198(2) 0.1838(2) 0.0206(6) Uani 1 1 d .
H23 H -0.172(4) 0.493(2) 0.214(2) 0.019(7) Uiso 1 1 d .

loop_
_atom_site_aniso_label
_atom_site_aniso_U_11
_atom_site_aniso_U_22
_atom_site_aniso_U_33
_atom_site_aniso_U_23
_atom_site_aniso_U_13
_atom_site_aniso_U_12
V1 0.0168(3) 0.0163(3) 0.0150(2) -0.0082(2) -0.00382(18) -0.00024(18)
N1 0.0166(11) 0.0226(13) 0.0142(11) -0.0102(10) -0.0022(9) -0.0013(9)
C1 0.0132(13) 0.0240(15) 0.0183(13) -0.0124(12) 0.0016(11) -0.0018(11)
O1M 0.0169(10) 0.0193(10) 0.0190(9) -0.0094(8) -0.0058(8) 0.0012(8)
O1 0.0179(10) 0.0224(10) 0.0185(9) -0.0101(8) -0.0036(8) -0.0010(8)
C1M 0.0188(15) 0.0247(17) 0.0254(16) -0.0106(14) -0.0062(13) 0.0024(12)
N2 0.0191(12) 0.0173(13) 0.0149(11) -0.0085(10) -0.0040(9) -0.0006(10)
C2 0.0226(15) 0.0247(16) 0.0198(14) -0.0129(13) -0.0014(12) -0.0038(12)
O2 0.0220(10) 0.0168(10) 0.0149(9) -0.0082(8) -0.0037(8) -0.0026(8)
O2M 0.0260(11) 0.0150(11) 0.0200(10) -0.0098(9) 0.0012(8) -0.0008(8)
C2M 0.040(2) 0.0188(17) 0.0289(17) -0.0067(14) 0.0092(16) -0.0041(14)
C3 0.0262(16) 0.0207(16) 0.0221(15) -0.0076(13) -0.0043(12) -0.0006(12)
N3 0.0157(11) 0.0178(13) 0.0137(11) -0.0078(9) -0.0026(9) -0.0021(9)
O3 0.0173(10) 0.0177(10) 0.0179(9) -0.0099(8) -0.0058(8) 0.0010(7)
O3M 0.0305(11) 0.0222(11) 0.0252(10) -0.0123(9) -0.0032(9) -0.0038(9)
C3M 0.0348(19) 0.032(2) 0.0278(17) -0.0146(15) 0.0012(15) -0.0035(15)
O4 0.0269(11) 0.0178(11) 0.0198(10) -0.0099(8) -0.0046(8) -0.0011(8)
C4 0.0168(14) 0.0285(17) 0.0164(14) -0.0096(13) -0.0049(12) 0.0017(12)
N4 0.0185(12) 0.0189(13) 0.0151(11) -0.0087(10) -0.0047(9) -0.0016(9)
O4M 0.0276(12) 0.0232(12) 0.0501(14) -0.0058(11) -0.0102(11) -0.0012(9)
C4M 0.046(2) 0.041(2) 0.048(2) -0.0035(18) -0.0129(18) -0.0160(18)
C5 0.0167(14) 0.0294(17) 0.0215(14) -0.0164(13) -0.0012(11) -0.0044(12)
C6 0.0166(14) 0.0205(16) 0.0205(14) -0.0109(13) -0.0010(11) -0.0007(12)
C7 0.0132(13) 0.0233(16) 0.0167(13) -0.0120(12) 0.0026(11) -0.0037(11)
C8 0.0158(14) 0.0186(16) 0.0179(13) -0.0090(12) -0.0011(11) 0.0004(11)
C9 0.0136(13) 0.0203(15) 0.0154(13) -0.0102(11) -0.0011(10) -0.0002(11)
C10 0.0151(14) 0.0201(15) 0.0201(14) -0.0122(12) 0.0004(11) -0.0008(11)
C11 0.0159(14) 0.0152(14) 0.0173(13) -0.0077(11) 0.0001(11) 0.0010(11)
C12 0.0165(14) 0.0198(15) 0.0134(13) -0.0069(12) 0.0005(11) 0.0010(11)
C13 0.0167(14) 0.0194(15) 0.0145(13) -0.0096(11) 0.0013(11) -0.0007(11)
C14 0.0132(13) 0.0159(14) 0.0152(13) -0.0070(11) 0.0013(10) 0.0004(10)
C15 0.0267(16) 0.0217(16) 0.0208(14) -0.0098(12) -0.0010(12) -0.0031(12)
C16 0.0178(14) 0.0172(15) 0.0136(13) -0.0080(11) 0.0006(11) 0.0010(11)
C17 0.0167(14) 0.0211(15) 0.0116(12) -0.0089(11) -0.0003(11) -0.0006(11)
C18 0.0198(14) 0.0190(15) 0.0125(12) -0.0092(11) -0.0009(11) -0.0020(11)
C19 0.0236(15) 0.0191(16) 0.0218(14) -0.0096(13) -0.0043(12) -0.0003(12)
C20 0.0248(17) 0.0295(18) 0.0315(16) -0.0148(14) -0.0114(14) -0.0008(13)
C21 0.0293(17) 0.0285(18) 0.0305(16) -0.0167(14) -0.0025(13) -0.0107(14)
C22 0.0323(17) 0.0185(17) 0.0275(16) -0.0111(14) -0.0063(13) -0.0014(13)
C23 0.0190(15) 0.0234(16) 0.0219(14) -0.0118(12) -0.0063(12) 0.0015(12)

loop_
_atom_type_symbol
_atom_type_description
_atom_type_scat_dispersion_real
_atom_type_scat_dispersion_imag
_atom_type_scat_source
C C 0.0033 0.0016 'International Tables Vol C Tables 4.2.6.8 and 6.1.1.4'
H H 0.0000 0.0000 'International Tables Vol C Tables 4.2.6.8 and 6.1.1.4'
N N 0.0061 0.0033 'International Tables Vol C Tables 4.2.6.8 and 6.1.1.4'
O O 0.0106 0.0060 'International Tables Vol C Tables 4.2.6.8 and 6.1.1.4'
V V 0.3005 0.5294 'International Tables Vol C Tables 4.2.6.8 and 6.1.1.4'

loop_
_geom_angle_atom_site_label_1
_geom_angle_atom_site_label_2
_geom_angle_atom_site_label_3
_geom_angle
O1 V1 O1M 100.04(9)
O1 V1 O2 99.93(9)
O1M V1 O2 103.84(8)
O1 V1 O3 103.04(8)
O1M V1 O3 94.85(8)
O2 V1 O3 147.23(8)
O1 V1 N3 91.36(9)
O1M V1 N3 165.84(8)
O2 V1 N3 82.21(8)
O3 V1 N3 74.24(8)
O1 V1 O2M 175.99(9)
O1M V1 O2M 83.79(8)
O2 V1 O2M 77.88(8)
O3 V1 O2M 77.68(8)
N3 V1 O2M 85.02(8)
C8 N1 N2 115.4(2)
C2 C1 C6 119.0(3)
C2 C1 C7 124.5(2)
C6 C1 C7 116.5(2)
C1M O1M V1 126.69(17)
O1M C1M H1MC 107.5(19)
O1M C1M H1MB 108.8(18)
H1MC C1M H1MB 110(3)
O1M C1M H1MA 110.9(18)
H1MC C1M H1MA 114(2)
H1MB C1M H1MA 106(2)
C7 N2 N1 117.1(2)
C7 N2 H2N 124(2)
N1 N2 H2N 118(2)
C1 C2 C3 120.4(3)
C1 C2 H2 123(2)
C3 C2 H2 116(2)
C14 O2 V1 130.26(15)
C2M O2M V1 126.47(19)
C2M O2M H2O 109(3)
V1 O2M H2O 116(3)
O2M C2M H2MC 108(2)
O2M C2M H2MB 111(2)
H2MC C2M H2MB 107(3)
O2M C2M H2MA 111(2)
H2MC C2M H2MA 113(3)
H2MB C2M H2MA 107(3)
C4 C3 C2 120.0(3)
C4 C3 H3 119.5(16)
C2 C3 H3 120.5(16)
C16 N3 N4 117.8(2)
C16 N3 V1 125.53(17)
N4 N3 V1 116.43(15)
C17 O3 V1 117.42(16)
C3M O3M H3M 109.5
O3M C3M H3MC 111(2)
O3M C3M H3MB 108(2)
H3MC C3M H3MB 106(3)
O3M C3M H3MA 108(2)
H3MC C3M H3MA 110(3)
H3MB C3M H3MA 114(3)
C5 C4 C3 120.2(3)
C5 C4 H4 121.2(19)
C3 C4 H4 118.5(19)
C17 N4 N3 107.6(2)
C4M O4M H4M 109.5
O4M C4M H4M1 109.5
O4M C4M H4M2 109.5
H4M1 C4M H4M2 109.5
O4M C4M H4M3 109.5
H4M1 C4M H4M3 109.5
H4M2 C4M H4M3 109.5
C4 C5 C6 119.9(3)
C4 C5 H5 122.4(19)
C6 C5 H5 117.5(19)
C5 C6 C1 120.5(3)
C5 C6 H6 120.3(18)
C1 C6 H6 119.3(18)
O4 C7 N2 121.3(2)
O4 C7 C1 120.9(2)
N2 C7 C1 117.7(2)
N1 C8 C9 119.7(3)
N1 C8 H8 124.2(18)
C9 C8 H8 116.0(18)
C10 C9 C14 119.1(2)
C10 C9 C8 121.9(2)
C14 C9 C8 118.9(2)
C11 C10 C9 122.8(2)
C11 C10 H10 119.2(18)
C9 C10 H10 118.0(17)
C10 C11 C12 117.6(2)
C10 C11 C15 120.9(2)
C12 C11 C15 121.5(2)
C11 C12 C13 121.6(2)
C11 C12 H12 118.4(18)
C13 C12 H12 120.0(17)
C12 C13 C14 119.4(2)
C12 C13 C16 119.3(2)
C14 C13 C16 120.8(2)
O2 C14 C9 119.3(2)
O2 C14 C13 121.6(2)
C9 C14 C13 119.0(2)
C11 C15 H15A 109.5
C11 C15 H15B 109.5
H15A C15 H15B 109.5
C11 C15 H15C 109.5
H15A C15 H15C 109.5
H15B C15 H15C 109.5
N3 C16 C13 122.5(2)
N3 C16 H16 118.6(16)
C13 C16 H16 118.7(16)
N4 C17 O3 123.3(2)
N4 C17 C18 118.8(2)
O3 C17 C18 117.9(2)
C23 C18 C19 119.2(2)
C23 C18 C17 120.8(2)
C19 C18 C17 120.0(2)
C20 C19 C18 120.3(3)
C20 C19 H19 119(2)
C18 C19 H19 121(2)
C19 C20 C21 119.8(3)
C19 C20 H20 119.2(18)
C21 C20 H20 120.9(18)
C22 C21 C20 120.6(3)
C22 C21 H21 119(2)
C20 C21 H21 121(2)
C21 C22 C23 119.3(3)
C21 C22 H22 121.5(19)
C23 C22 H22 119(2)
C18 C23 C22 120.8(3)
C18 C23 H23 120.9(18)
C22 C23 H23 118.2(18)

loop_
_geom_bond_atom_site_label_1
_geom_bond_atom_site_label_2
_geom_bond_distance
V1 O1 1.5907(18)
V1 O1M 1.7848(18)
V1 O2 1.8631(17)
V1 O3 1.9489(17)
V1 N3 2.117(2)
V1 O2M 2.264(2)
N1 C8 1.274(3)
N1 N2 1.387(3)
C1 C2 1.384(4)
C1 C6 1.397(4)
C1 C7 1.494(4)
O1M C1M 1.418(3)
C1M H1MC 0.90(3)
C1M H1MB 1.03(3)
C1M H1MA 1.01(3)
N2 C7 1.351(3)
N2 H2N 0.84(3)
C2 C3 1.388(4)
C2 H2 0.90(3)
O2 C14 1.336(3)
O2M C2M 1.418(4)
O2M H2O 0.66(3)
C2M H2MC 0.92(4)
C2M H2MB 1.01(4)
C2M H2MA 0.98(4)
C3 C4 1.386(4)
C3 H3 1.01(3)
N3 C16 1.286(3)
N3 N4 1.394(3)
O3 C17 1.314(3)
O3M C3M 1.429(4)
O3M H3M 0.8200
C3M H3MC 1.02(4)
C3M H3MB 0.92(4)
C3M H3MA 0.99(4)
O4 C7 1.237(3)
C4 C5 1.375(4)
C4 H4 0.91(3)
N4 C17 1.302(3)
O4M C4M 1.381(4)
O4M H4M 0.8200
C4M H4M1 0.9600
C4M H4M2 0.9600
C4M H4M3 0.9600
C5 C6 1.388(4)
C5 H5 0.93(3)
C6 H6 0.88(3)
C8 C9 1.468(4)
C8 H8 0.92(3)
C9 C10 1.390(4)
C9 C14 1.404(3)
C10 C11 1.385(4)
C10 H10 0.95(3)
C11 C12 1.390(4)
C11 C15 1.506(4)
C12 C13 1.402(4)
C12 H12 0.97(3)
C13 C14 1.412(4)
C13 C16 1.445(4)
C15 H15A 0.9600
C15 H15B 0.9600
C15 H15C 0.9600
C16 H16 1.03(3)
C17 C18 1.480(3)
C18 C23 1.379(4)
C18 C19 1.393(4)
C19 C20 1.376(4)
C19 H19 0.90(3)
C20 C21 1.384(4)
C20 H20 0.99(3)
C21 C22 1.375(4)
C21 H21 0.93(3)
C22 C23 1.387(4)
C22 H22 0.88(3)
C23 H23 0.89(3)

loop_
_geom_hbond_atom_site_label_D
_geom_hbond_atom_site_label_H
_geom_hbond_atom_site_label_A
_geom_hbond_distance_DH
_geom_hbond_distance_HA
_geom_hbond_distance_DA
_geom_hbond_angle_DHA
_geom_hbond_site_symmetry_A
N2 H2N O3M 0.84(3) 2.08(4) 2.904(3) 167(3) .
O2M H2O O4 0.66(3) 2.09(3) 2.743(3) 173(4) 2_576
O3M H3M O4M 0.82 1.88 2.677(3) 165.5 2_566
O4M H4M O4 0.82 1.99 2.718(3) 148.6 1_545
O4M H4M N1 0.82 2.49 3.157(3) 139.8 1_545

loop_
_geom_torsion_atom_site_label_1
_geom_torsion_atom_site_label_2
_geom_torsion_atom_site_label_3
_geom_torsion_atom_site_label_4
_geom_torsion
O1 V1 O1M C1M 1.0(2)
O2 V1 O1M C1M -101.9(2)
O3 V1 O1M C1M 105.2(2)
N3 V1 O1M C1M 144.1(3)
O2M V1 O1M C1M -177.8(2)
C8 N1 N2 C7 179.5(2)
C6 C1 C2 C3 0.4(4)
C7 C1 C2 C3 -180.0(3)
O1 V1 O2 C14 46.7(2)
O1M V1 O2 C14 149.7(2)
O3 V1 O2 C14 -87.4(2)
N3 V1 O2 C14 -43.3(2)
O2M V1 O2 C14 -129.9(2)
O1 V1 O2M C2M 158.5(11)
O1M V1 O2M C2M -38.6(2)
O2 V1 O2M C2M -144.2(2)
O3 V1 O2M C2M 57.8(2)
N3 V1 O2M C2M 132.7(2)
C1 C2 C3 C4 -0.2(4)
O1 V1 N3 C16 -64.1(2)
O1M V1 N3 C16 152.2(3)
O2 V1 N3 C16 35.8(2)
O3 V1 N3 C16 -167.2(2)
O2M V1 N3 C16 114.2(2)
O1 V1 N3 N4 110.16(17)
O1M V1 N3 N4 -33.6(4)
O2 V1 N3 N4 -150.00(17)
O3 V1 N3 N4 6.99(15)
O2M V1 N3 N4 -71.59(16)
O1 V1 O3 C17 -96.67(18)
O1M V1 O3 C17 161.84(17)
O2 V1 O3 C17 36.7(2)
N3 V1 O3 C17 -8.96(16)
O2M V1 O3 C17 79.28(17)
C2 C3 C4 C5 0.0(4)
C16 N3 N4 C17 171.0(2)
V1 N3 N4 C17 -3.7(2)
C3 C4 C5 C6 0.1(4)
C4 C5 C6 C1 0.0(4)
C2 C1 C6 C5 -0.3(4)
C7 C1 C6 C5 -180.0(2)
N1 N2 C7 O4 0.8(4)
N1 N2 C7 C1 -177.6(2)
C2 C1 C7 O4 173.2(2)
C6 C1 C7 O4 -7.2(4)
C2 C1 C7 N2 -8.5(4)
C6 C1 C7 N2 171.2(2)
N2 N1 C8 C9 -177.4(2)
N1 C8 C9 C10 8.4(4)
N1 C8 C9 C14 -175.5(2)
C14 C9 C10 C11 0.5(4)
C8 C9 C10 C11 176.5(2)
C9 C10 C11 C12 4.4(4)
C9 C10 C11 C15 -175.6(2)
C10 C11 C12 C13 -4.1(4)
C15 C11 C12 C13 175.9(2)
C11 C12 C13 C14 -1.1(4)
C11 C12 C13 C16 171.1(2)
V1 O2 C14 C9 -153.77(19)
V1 O2 C14 C13 29.8(3)
C10 C9 C14 O2 177.8(2)
C8 C9 C14 O2 1.6(4)
C10 C9 C14 C13 -5.7(4)
C8 C9 C14 C13 178.1(2)
C12 C13 C14 O2 -177.6(2)
C16 C13 C14 O2 10.4(4)
C12 C13 C14 C9 6.0(4)
C16 C13 C14 C9 -166.0(2)
N4 N3 C16 C13 170.3(2)
V1 N3 C16 C13 -15.6(3)
C12 C13 C16 N3 173.5(2)
C14 C13 C16 N3 -14.5(4)
N3 N4 C17 O3 -4.3(3)
N3 N4 C17 C18 173.3(2)
V1 O3 C17 N4 11.0(3)
V1 O3 C17 C18 -166.58(17)
N4 C17 C18 C23 -178.2(2)
O3 C17 C18 C23 -0.5(4)
N4 C17 C18 C19 -0.5(4)
O3 C17 C18 C19 177.2(2)
C23 C18 C19 C20 -1.6(4)
C17 C18 C19 C20 -179.4(3)
C18 C19 C20 C21 0.9(4)
C19 C20 C21 C22 0.6(5)
C20 C21 C22 C23 -1.5(5)
C19 C18 C23 C22 0.7(4)
C17 C18 C23 C22 178.4(2)
C21 C22 C23 C18 0.9(4)
